data_2243473
loop_
_publ_author_name
'Faizi, Md. Serajul Haque'
'Cinar, Emine Berrin'
'Aydin, Alev Sema'
'Agar, Erbil'
'Dege, Necmi'
'Mashrai, Ashraf'

_publ_section_title
;
 Crystal structure, Hirshfeld surface analysis and DFT studies of
 2-[(2-hydroxy-5-methylbenzylidene)amino]benzonitrile
;
_journal_coeditor_code ZL2787
_journal_issue 8
_journal_name_full 'Acta Crystallographica Section E'
_journal_page_first 1195
_journal_page_last 1200
_journal_paper_doi 10.1107/S2056989020008907
_journal_volume 76
_journal_year 2020
_chemical_formula_iupac 'C15 H12 N2 O'
_chemical_formula_moiety 'C15 H12 N2 O'
_chemical_formula_sum 'C15 H12 N2 O'
_chemical_formula_weight 236.27
_chemical_name_systematic
;
2-[(2-Hydroxy-5-methylbenzylidene)amino]benzonitrile
;
_space_group_crystal_system orthorhombic
_space_group_IT_number 61
_space_group_name_Hall '-P 2ac 2ab'
_space_group_name_H-M_alt 'P b c a'
_atom_sites_solution_hydrogens geom
_atom_sites_solution_primary dual
_atom_sites_solution_secondary difmap
_audit_creation_method SHELXL-2018/3
_cell_angle_alpha 90
_cell_angle_beta 90
_cell_angle_gamma 90
_cell_formula_units_Z 8
_cell_length_a 7.8139(3)
_cell_length_b 27.0470(10)
_cell_length_c 11.7683(5)
_cell_measurement_reflns_used 13160
_cell_measurement_temperature 296(2)
_cell_measurement_theta_max 25.84
_cell_measurement_theta_min 1.51
_cell_volume 2487.14(17)
_computing_cell_refinement
;
X-AREA (Stoe & Cie, 2002)
;
_computing_data_collection
;
X-AREA (Stoe & Cie, 2002)
;
_computing_data_reduction
;
X-RED32 (Stoe & Cie, 2002)
;
_computing_molecular_graphics
;
<i>OLEX2</i> (Dolomanov <i>et al.</i>,  2009),
Mercury (Macrae <i>et al.</i>,  2020)
;
_computing_publication_material
;
WinGX (Farrugia, 2012), PLATON (Spek, 2020),
<i>SHELXL2018/3</i> (Sheldrick, 2015b)
and publCIF (Westrip, 2010)
;
_computing_structure_refinement
;
<i>SHELXL2018/3</i> (Sheldrick, 2015b)
;
_computing_structure_solution
;
<i>SHELXT2018/3</i> (Sheldrick, 2015a)
;
_diffrn_ambient_temperature 296(2)
_diffrn_detector 'image plate (34 cm diameter)'
_diffrn_detector_area_resol_mean 6.67
_diffrn_measured_fraction_theta_full 1.000
_diffrn_measured_fraction_theta_max 0.998
_diffrn_measurement_device '2-circle goniometer'
_diffrn_measurement_device_type 'STOE IPDS 2'
_diffrn_measurement_method 'rotation method'
_diffrn_radiation_monochromator 'plane graphite'
_diffrn_radiation_type 'Mo K\a'
_diffrn_radiation_wavelength 0.71073
_diffrn_reflns_av_R_equivalents 0.0395
_diffrn_reflns_av_unetI/netI 0.0237
_diffrn_reflns_limit_h_max 9
_diffrn_reflns_limit_h_min -9
_diffrn_reflns_limit_k_max 32
_diffrn_reflns_limit_k_min -32
_diffrn_reflns_limit_l_max 14
_diffrn_reflns_limit_l_min -14
_diffrn_reflns_number 15314
_diffrn_reflns_theta_full 25.242
_diffrn_reflns_theta_max 25.329
_diffrn_reflns_theta_min 1.506
_diffrn_source 'sealed X-ray tube, 12 x 0.4 mm long-fine focus'
_diffrn_source_current 45
_diffrn_source_power 2.25
_diffrn_source_voltage 50
_exptl_absorpt_coefficient_mu 0.081
_exptl_absorpt_correction_T_max 0.9889
_exptl_absorpt_correction_T_min 0.9510
_exptl_absorpt_correction_type integration
_exptl_absorpt_process_details
;
(X-RED32; Stoe & Cie, 2002)
;
_exptl_crystal_colour colorless
_exptl_crystal_density_diffrn 1.262
_exptl_crystal_description prism
_exptl_crystal_F_000 992
_exptl_crystal_size_max 0.730
_exptl_crystal_size_mid 0.420
_exptl_crystal_size_min 0.240
_refine_diff_density_max 0.103
_refine_diff_density_min -0.087
_refine_ls_extinction_coef 0.0048(9)
_refine_ls_extinction_expression Fc^*^=kFc[1+0.001xFc^2^\l^3^/sin(2\q)]^-1/4^
_refine_ls_extinction_method
;
SHELXL-2018/3 (Sheldrick 2018)
;
_refine_ls_goodness_of_fit_ref 1.036
_refine_ls_hydrogen_treatment mixed
_refine_ls_matrix_type full
_refine_ls_number_parameters 167
_refine_ls_number_reflns 2270
_refine_ls_number_restraints 0
_refine_ls_restrained_S_all 1.036
_refine_ls_R_factor_all 0.0640
_refine_ls_R_factor_gt 0.0377
_refine_ls_shift/su_max 0.000
_refine_ls_shift/su_mean 0.000
_refine_ls_structure_factor_coef Fsqd
_refine_ls_weighting_details 'w=1/[\s^2^(Fo^2^)+(0.0529P)^2^+0.0539P] where P=(Fo^2^+2Fc^2^)/3'
_refine_ls_weighting_scheme calc
_refine_ls_wR_factor_gt 0.0933
_refine_ls_wR_factor_ref 0.1030
_reflns_number_gt 1552
_reflns_number_total 2270
_reflns_threshold_expression 'I > 2\s(I)'
_cod_data_source_file zl2787sup1.cif
_cod_data_source_block I
_cod_database_code 2243473
_shelx_space_group_comment
;
The symmetry employed for this shelxl refinement is uniquely defined
by the following loop, which should always be used as a source of
symmetry information in preference to the above space-group names.
They are only intended as comments.
;
_shelx_estimated_absorpt_t_min 0.943
_shelx_estimated_absorpt_t_max 0.981

loop_
_space_group_symop_operation_xyz
'x, y, z'
'-x+1/2, -y, z+1/2'
'-x, y+1/2, -z+1/2'
'x+1/2, -y+1/2, -z'
'-x, -y, -z'
'x-1/2, y, -z-1/2'
'x, -y-1/2, z-1/2'
'-x-1/2, y-1/2, z'

loop_
_atom_site_type_symbol
_atom_site_label
_atom_site_fract_x
_atom_site_fract_y
_atom_site_fract_z
_atom_site_U_iso_or_equiv
_atom_site_adp_type
_atom_site_calc_flag
_atom_site_occupancy
_atom_site_disorder_assembly
_atom_site_disorder_group
C C1 0.4510(2) 0.43624(6) 0.56936(18) 0.0817(5) Uani d 1 . .
C C2 0.4377(2) 0.43849(6) 0.69096(14) 0.0740(4) Uani d 1 . .
C C3 0.3751(3) 0.48102(6) 0.7420(2) 0.0926(5) Uani d 1 . .
H H3 0.343203 0.507974 0.697713 0.111 Uiso calc 1 . .
C C4 0.3606(3) 0.48315(8) 0.8578(2) 0.1034(6) Uani d 1 . .
H H4 0.316746 0.511334 0.892460 0.124 Uiso calc 1 . .
C C5 0.4108(3) 0.44357(8) 0.92255(18) 0.0991(6) Uani d 1 . .
H H5 0.401374 0.445315 1.001220 0.119 Uiso calc 1 . .
C C6 0.4752(2) 0.40119(6) 0.87308(15) 0.0836(5) Uani d 1 . .
H H6 0.510544 0.374922 0.918342 0.100 Uiso calc 1 . .
C C7 0.48704(18) 0.39788(5) 0.75604(13) 0.0686(4) Uani d 1 . .
C C8 0.54747(18) 0.31307(5) 0.73859(12) 0.0641(4) Uani d 1 . .
H H8 0.499419 0.308529 0.810127 0.077 Uiso calc 1 . .
C C9 0.61539(17) 0.27095(5) 0.67918(11) 0.0598(4) Uani d 1 . .
C C10 0.69055(18) 0.27512(6) 0.57110(12) 0.0654(4) Uani d 1 . .
C C11 0.7545(2) 0.23368(6) 0.51800(14) 0.0759(4) Uani d 1 . .
H H11 0.805539 0.236438 0.446900 0.091 Uiso calc 1 . .
C C12 0.7430(2) 0.18837(7) 0.56968(15) 0.0800(5) Uani d 1 . .
H H12 0.787489 0.160829 0.532733 0.096 Uiso calc 1 . .
C C13 0.6667(2) 0.18226(6) 0.67585(15) 0.0780(5) Uani d 1 . .
C C14 0.6052(2) 0.22403(5) 0.72774(13) 0.0696(4) Uani d 1 . .
H H14 0.554152 0.220906 0.798775 0.084 Uiso calc 1 . .
C C15 0.6544(3) 0.13194(6) 0.7305(2) 0.1221(8) Uani d 1 . .
H H15A 0.673066 0.134971 0.810847 0.183 Uiso calc 1 . .
H H15B 0.739587 0.110501 0.698457 0.183 Uiso calc 1 . .
H H15C 0.542781 0.118329 0.717044 0.183 Uiso calc 1 . .
O O1 0.70348(16) 0.31893(4) 0.51676(10) 0.0877(4) Uani d 1 . .
H H1 0.654(3) 0.3432(6) 0.5601(13) 0.132 Uiso calc 1 . .
N N1 0.4603(3) 0.43494(6) 0.47293(15) 0.1085(6) Uani d 1 . .
N N2 0.55113(16) 0.35659(5) 0.69604(10) 0.0681(3) Uani d 1 . .

loop_
_atom_site_aniso_label
_atom_site_aniso_U_11
_atom_site_aniso_U_22
_atom_site_aniso_U_33
_atom_site_aniso_U_12
_atom_site_aniso_U_13
_atom_site_aniso_U_23
C1 0.0981(12) 0.0574(9) 0.0896(13) 0.0001(8) -0.0131(11) -0.0016(9)
C2 0.0722(9) 0.0636(9) 0.0861(11) -0.0043(7) -0.0017(8) -0.0097(9)
C3 0.0903(12) 0.0715(11) 0.1160(15) 0.0009(9) -0.0017(11) -0.0165(11)
C4 0.1000(14) 0.0856(13) 0.1245(18) 0.0013(11) 0.0128(13) -0.0354(13)
C5 0.1078(14) 0.0977(14) 0.0919(13) -0.0108(12) 0.0155(11) -0.0295(12)
C6 0.0909(12) 0.0832(11) 0.0766(11) -0.0075(9) 0.0047(9) -0.0145(9)
C7 0.0653(9) 0.0666(9) 0.0738(10) -0.0066(7) 0.0033(7) -0.0123(8)
C8 0.0613(8) 0.0729(9) 0.0582(8) -0.0055(7) 0.0024(7) -0.0020(7)
C9 0.0557(7) 0.0681(9) 0.0558(8) -0.0041(6) -0.0009(6) -0.0045(7)
C10 0.0618(8) 0.0749(10) 0.0597(8) -0.0040(7) -0.0004(7) -0.0017(8)
C11 0.0704(9) 0.0948(12) 0.0624(9) 0.0027(9) 0.0066(7) -0.0124(9)
C12 0.0785(10) 0.0809(11) 0.0804(11) 0.0103(8) 0.0002(9) -0.0180(9)
C13 0.0823(11) 0.0691(10) 0.0827(11) 0.0009(8) 0.0020(9) -0.0063(8)
C14 0.0729(9) 0.0715(9) 0.0645(9) -0.0027(7) 0.0048(7) -0.0020(8)
C15 0.156(2) 0.0725(12) 0.1380(18) 0.0078(13) 0.0243(15) 0.0080(12)
O1 0.1075(9) 0.0844(8) 0.0713(7) -0.0015(7) 0.0194(6) 0.0055(6)
N1 0.1567(16) 0.0760(10) 0.0927(12) 0.0039(9) -0.0181(11) 0.0018(9)
N2 0.0721(8) 0.0658(8) 0.0663(7) -0.0029(6) 0.0019(6) -0.0029(6)

loop_
_atom_type_symbol
_atom_type_description
_atom_type_scat_dispersion_real
_atom_type_scat_dispersion_imag
_atom_type_scat_source
C C 0.0033 0.0016 'International Tables Vol C Tables 4.2.6.8 and 6.1.1.4'
H H 0.0000 0.0000 'International Tables Vol C Tables 4.2.6.8 and 6.1.1.4'
N N 0.0061 0.0033 'International Tables Vol C Tables 4.2.6.8 and 6.1.1.4'
O O 0.0106 0.0060 'International Tables Vol C Tables 4.2.6.8 and 6.1.1.4'

loop_
_geom_angle_atom_site_label_1
_geom_angle_atom_site_label_2
_geom_angle_atom_site_label_3
_geom_angle_site_symmetry_1
_geom_angle_site_symmetry_3
_geom_angle
_geom_angle_publ_flag
N1 C1 C2 . . 179.2(2) ?
C3 C2 C7 . . 120.90(16) ?
C3 C2 C1 . . 119.48(16) ?
C7 C2 C1 . . 119.62(14) ?
C4 C3 C2 . . 119.7(2) ?
C4 C3 H3 . . 120.2 ?
C2 C3 H3 . . 120.2 ?
C3 C4 C5 . . 119.78(19) ?
C3 C4 H4 . . 120.1 ?
C5 C4 H4 . . 120.1 ?
C4 C5 C6 . . 121.21(19) ?
C4 C5 H5 . . 119.4 ?
C6 C5 H5 . . 119.4 ?
C5 C6 C7 . . 119.87(18) ?
C5 C6 H6 . . 120.1 ?
C7 C6 H6 . . 120.1 ?
C6 C7 C2 . . 118.54(14) ?
C6 C7 N2 . . 124.92(15) ?
C2 C7 N2 . . 116.51(14) ?
N2 C8 C9 . . 122.03(13) ?
N2 C8 H8 . . 119.0 ?
C9 C8 H8 . . 119.0 ?
C14 C9 C10 . . 117.90(14) ?
C14 C9 C8 . . 120.05(13) ?
C10 C9 C8 . . 122.05(13) ?
O1 C10 C11 . . 118.18(14) ?
O1 C10 C9 . . 122.02(14) ?
C11 C10 C9 . . 119.80(15) ?
C12 C11 C10 . . 120.16(15) ?
C12 C11 H11 . . 119.9 ?
C10 C11 H11 . . 119.9 ?
C11 C12 C13 . . 122.10(15) ?
C11 C12 H12 . . 119.0 ?
C13 C12 H12 . . 119.0 ?
C14 C13 C12 . . 116.84(15) ?
C14 C13 C15 . . 122.08(17) ?
C12 C13 C15 . . 121.08(16) ?
C13 C14 C9 . . 123.19(15) ?
C13 C14 H14 . . 118.4 ?
C9 C14 H14 . . 118.4 ?
C13 C15 H15A . . 109.5 ?
C13 C15 H15B . . 109.5 ?
H15A C15 H15B . . 109.5 ?
C13 C15 H15C . . 109.5 ?
H15A C15 H15C . . 109.5 ?
H15B C15 H15C . . 109.5 ?
C10 O1 H1 . . 109.5 ?
C8 N2 C7 . . 121.58(13) ?

loop_
_geom_bond_atom_site_label_1
_geom_bond_atom_site_label_2
_geom_bond_site_symmetry_2
_geom_bond_distance
_geom_bond_publ_flag
C1 N1 . 1.138(2) ?
C1 C2 . 1.436(3) ?
C2 C3 . 1.387(2) ?
C2 C7 . 1.393(2) ?
C3 C4 . 1.369(3) ?
C3 H3 . 0.9300 ?
C4 C5 . 1.371(3) ?
C4 H4 . 0.9300 ?
C5 C6 . 1.381(2) ?
C5 H5 . 0.9300 ?
C6 C7 . 1.383(2) ?
C6 H6 . 0.9300 ?
C7 N2 . 1.4130(18) ?
C8 N2 . 1.2795(17) ?
C8 C9 . 1.4380(19) ?
C8 H8 . 0.9300 ?
C9 C14 . 1.3940(19) ?
C9 C10 . 1.406(2) ?
C10 O1 . 1.3503(17) ?
C10 C11 . 1.377(2) ?
C11 C12 . 1.371(2) ?
C11 H11 . 0.9300 ?
C12 C13 . 1.394(2) ?
C12 H12 . 0.9300 ?
C13 C14 . 1.371(2) ?
C13 C15 . 1.509(2) ?
C14 H14 . 0.9300 ?
C15 H15A . 0.9600 ?
C15 H15B . 0.9600 ?
C15 H15C . 0.9600 ?
O1 H1 . 0.92(2) ?

loop_
_geom_hbond_atom_site_label_D
_geom_hbond_atom_site_label_H
_geom_hbond_atom_site_label_A
_geom_hbond_site_symmetry_A
_geom_hbond_distance_DH
_geom_hbond_distance_HA
_geom_hbond_distance_DA
_geom_hbond_angle_DHA
_geom_hbond_publ_flag
O1 H1 N2 . 0.92 1.83 2.6280(16) 144.6 yes
C4 H4 N1 2_565 0.93 2.77 3.610(3) 150.1 yes
C15 H15A O1 7_566 0.96 2.74 3.641(3) 157.6 yes
C11 H11 Cg1 4_556 0.93 2.846 3.654(16) 145.9 yes

loop_
_geom_torsion_atom_site_label_1
_geom_torsion_atom_site_label_2
_geom_torsion_atom_site_label_3
_geom_torsion_atom_site_label_4
_geom_torsion_site_symmetry_1
_geom_torsion_site_symmetry_2
_geom_torsion_site_symmetry_3
_geom_torsion_site_symmetry_4
_geom_torsion
_geom_torsion_publ_flag
C7 C2 C3 C4 . . . . -0.4(3) ?
C1 C2 C3 C4 . . . . 179.34(17) ?
C2 C3 C4 C5 . . . . 1.2(3) ?
C3 C4 C5 C6 . . . . -0.4(3) ?
C4 C5 C6 C7 . . . . -1.1(3) ?
C5 C6 C7 C2 . . . . 1.9(2) ?
C5 C6 C7 N2 . . . . 179.77(15) ?
C3 C2 C7 C6 . . . . -1.1(2) ?
C1 C2 C7 C6 . . . . 179.13(15) ?
C3 C2 C7 N2 . . . . -179.21(14) ?
C1 C2 C7 N2 . . . . 1.1(2) ?
N2 C8 C9 C14 . . . . -178.55(13) ?
N2 C8 C9 C10 . . . . 0.3(2) ?
C14 C9 C10 O1 . . . . 178.93(14) ?
C8 C9 C10 O1 . . . . 0.0(2) ?
C14 C9 C10 C11 . . . . -1.4(2) ?
C8 C9 C10 C11 . . . . 179.69(14) ?
O1 C10 C11 C12 . . . . -179.53(15) ?
C9 C10 C11 C12 . . . . 0.8(2) ?
C10 C11 C12 C13 . . . . 0.4(3) ?
C11 C12 C13 C14 . . . . -0.9(3) ?
C11 C12 C13 C15 . . . . 179.52(18) ?
C12 C13 C14 C9 . . . . 0.3(2) ?
C15 C13 C14 C9 . . . . 179.81(17) ?
C10 C9 C14 C13 . . . . 0.9(2) ?
C8 C9 C14 C13 . . . . 179.80(14) ?
C9 C8 N2 C7 . . . . -178.75(13) ?
C6 C7 N2 C8 . . . . 25.3(2) ?
C2 C7 N2 C8 . . . . -156.72(13) ?

_cod_database_fobs_code 2243473
